data_4083122
loop_
_publ_author_name
'Anding, Bernie J.'
'Ellern, Arkady'
'Woo, L. Keith'

_publ_section_title
;
 Comparative Study of Rhodium and Iridium Porphyrin Diaminocarbene and
 N-Heterocyclic Carbene Complexes
;
_journal_issue 9
_journal_name_full Organometallics
_journal_page_first 2219
_journal_paper_doi 10.1021/om500081w
_journal_volume 33
_journal_year 2014
_chemical_formula_sum 'C122 H116 Ir2 N12 O2'
_chemical_formula_weight 2166.67
_chemical_name_common Woo37
_space_group_IT_number 2
_symmetry_cell_setting triclinic
_symmetry_space_group_name_Hall '-P 1'
_symmetry_space_group_name_H-M 'P -1'
_atom_sites_solution_hydrogens geom
_atom_sites_solution_primary direct
_atom_sites_solution_secondary difmap
_audit_creation_method 'APEX2 v2010.3-0'
_cell_angle_alpha 107.208(2)
_cell_angle_beta 96.730(2)
_cell_angle_gamma 90.354(2)
_cell_formula_units_Z 1
_cell_length_a 9.8727(11)
_cell_length_b 16.6107(19)
_cell_length_c 18.154(2)
_cell_measurement_reflns_used 9442
_cell_measurement_temperature 173.(2)
_cell_measurement_theta_max 30.3686
_cell_measurement_theta_min 2.4665
_cell_volume 2821.6(5)
_computing_cell_refinement 'SAINT V7.66A (Bruker AXS, 2009)'
_computing_data_collection 'APEX2 Suite (Bruker AXS, 2009)'
_computing_data_reduction 'SAINT V7.66A (Bruker AXS, 2009)'
_computing_molecular_graphics 'XSHELL (Bruker AXS, 2007)'
_computing_publication_material 'APEX2 Suite (Bruker AXS, 2009)'
_computing_structure_refinement 'SHELXL-97 (Sheldrick, 2008)'
_computing_structure_solution 'SHELXS-97 (Sheldrick, 2008)'
_diffrn_ambient_temperature 173.(2)
_diffrn_detector_area_resol_mean 8.3333
_diffrn_measured_fraction_theta_full 0.991
_diffrn_measured_fraction_theta_max 0.922
_diffrn_measurement_device_type ' BRUKER APEX2 CCD Diffractometer'
_diffrn_measurement_method '\w scan'
_diffrn_radiation_type MoK\a
_diffrn_radiation_wavelength 0.71073
_diffrn_reflns_av_R_equivalents 0.0187
_diffrn_reflns_av_sigmaI/netI 0.0282
_diffrn_reflns_limit_h_max 14
_diffrn_reflns_limit_h_min -14
_diffrn_reflns_limit_k_max 22
_diffrn_reflns_limit_k_min -22
_diffrn_reflns_limit_l_max 25
_diffrn_reflns_limit_l_min -25
_diffrn_reflns_number 31402
_diffrn_reflns_theta_full 25.00
_diffrn_reflns_theta_max 30.45
_diffrn_reflns_theta_min 1.99
_exptl_absorpt_coefficient_mu 2.409
_exptl_absorpt_correction_T_max 0.76
_exptl_absorpt_correction_T_min 0.67
_exptl_absorpt_correction_type multi-scan
_exptl_absorpt_process_details 'SADABS V2008/1 (Bruker AXS)'
_exptl_crystal_colour red
_exptl_crystal_density_diffrn 1.275
_exptl_crystal_density_method 'not measured'
_exptl_crystal_description block
_exptl_crystal_F_000 1102
_exptl_crystal_size_max 0.22
_exptl_crystal_size_mid 0.18
_exptl_crystal_size_min 0.18
_refine_diff_density_max 2.756
_refine_diff_density_min -2.046
_refine_ls_extinction_method none
_refine_ls_goodness_of_fit_ref 1.035
_refine_ls_hydrogen_treatment constr
_refine_ls_matrix_type full
_refine_ls_number_parameters 673
_refine_ls_number_reflns 15795
_refine_ls_number_restraints 170
_refine_ls_restrained_S_all 1.040
_refine_ls_R_factor_all 0.0495
_refine_ls_R_factor_gt 0.0440
_refine_ls_shift/su_max 0.007
_refine_ls_shift/su_mean 0.000
_refine_ls_structure_factor_coef Fsqd
_refine_ls_weighting_details 'calc w=1/[\s^2^(Fo^2^)+(0.0749P)^2^+7.2985P] where P=(Fo^2^+2Fc^2^)/3'
_refine_ls_weighting_scheme calc
_refine_ls_wR_factor_gt 0.1223
_refine_ls_wR_factor_ref 0.1264
_reflns_number_gt 14352
_reflns_number_total 15795
_reflns_threshold_expression >2sigma(I)
_cod_data_source_file om500081w_si_002.cif
_cod_data_source_block I
_cod_depositor_comments 'Adding full bibliography for 4083118--4083122.cif.'
_cod_database_code 4083122

loop_
_symmetry_equiv_pos_as_xyz
'x, y, z'
'-x, -y, -z'

loop_
_atom_site_type_symbol
_atom_site_label
_atom_site_fract_x
_atom_site_fract_y
_atom_site_fract_z
_atom_site_U_iso_or_equiv
_atom_site_adp_type
_atom_site_calc_flag
_atom_site_refinement_flags
_atom_site_occupancy
Ir Ir1 0.824541(13) 0.23934(9) 0.237506(8) 0.02642(5) Uani d . 1
C C1 0.8390(4) 0.4305(3) 0.2719(2) 0.0321(8) Uani d . 1
C C2 0.8530(4) 0.4257(3) 0.1954(3) 0.0341(8) Uani d . 1
C C3 0.8760(5) 0.5069(3) 0.1768(3) 0.0374(9) Uani d . 1
C C4 0.7725(6) 0.5640(3) 0.1785(3) 0.0450(10) Uani d . 1
H H4 0.6857 0.5518 0.1914 0.054 Uiso calc R 1
C C5 0.7963(7) 0.6386(3) 0.1615(3) 0.0515(13) Uani d . 1
H H5 0.7251 0.6771 0.1633 0.062 Uiso calc R 1
C C6 0.9203(7) 0.6581(3) 0.1420(3) 0.0530(13) Uani d . 1
C C7 0.9444(9) 0.7417(4) 0.1258(4) 0.073(2) Uani d . 1
H H7A 0.9958 0.7815 0.1717 0.11 Uiso calc R 1
H H7B 0.8563 0.7649 0.1138 0.11 Uiso calc R 1
H H7C 0.9964 0.7324 0.0814 0.11 Uiso calc R 1
C C8 1.0214(7) 0.6004(4) 0.1382(4) 0.0594(15) Uani d . 1
H H8 1.1071 0.6122 0.1239 0.071 Uiso calc R 1
C C9 0.9997(6) 0.5253(3) 0.1550(4) 0.0509(12) Uani d . 1
H H9 1.0702 0.4862 0.1514 0.061 Uiso calc R 1
C C10 0.8358(4) 0.3517(3) 0.1325(2) 0.0321(8) Uani d . 1
C C11 0.8165(5) 0.3487(3) 0.0518(3) 0.0398(9) Uani d . 1
H H11 0.8259 0.3948 0.0316 0.048 Uiso calc R 1
C C12 0.7823(5) 0.2671(3) 0.0101(3) 0.0386(9) Uani d . 1
H H12 0.7606 0.246 -0.0447 0.046 Uiso calc R 1
C C13 0.7848(4) 0.2184(3) 0.0642(2) 0.0335(8) Uani d . 1
C C14 0.7634(4) 0.1317(3) 0.0437(2) 0.0300(7) Uani d . 1
C C15 0.7245(4) 0.0839(3) -0.0405(2) 0.0311(8) Uani d . 1
C C16 0.8183(5) 0.0707(3) -0.0933(3) 0.0407(10) Uani d . 1
H H16 0.9098 0.0921 -0.0767 0.049 Uiso calc R 1
C C17 0.7777(6) 0.0256(4) -0.1715(3) 0.0486(12) Uani d . 1
H H17 0.8431 0.0164 -0.2072 0.058 Uiso calc R 1
C C18 0.6459(6) -0.0056(3) -0.1978(3) 0.0474(11) Uani d . 1
C C19 0.6030(8) -0.0531(5) -0.2830(3) 0.0713(19) Uani d . 1
H H19A 0.6107 -0.0149 -0.3145 0.107 Uiso calc R 1
H H19B 0.5082 -0.0745 -0.2899 0.107 Uiso calc R 1
H H19C 0.6624 -0.1004 -0.2995 0.107 Uiso calc R 1
C C20 0.5526(6) 0.0065(4) -0.1447(3) 0.0500(12) Uani d . 1
H H20 0.4616 -0.0158 -0.1613 0.06 Uiso calc R 1
C C21 0.5913(5) 0.0512(3) -0.0672(3) 0.0432(10) Uani d . 1
H H21 0.5257 0.0596 -0.0316 0.052 Uiso calc R 1
C C22 0.7830(4) 0.0839(3) 0.0957(2) 0.0298(7) Uani d . 1
C C23 0.7879(5) -0.0070(3) 0.0742(3) 0.0359(9) Uani d . 1
H H23 0.7708 -0.0447 0.023 0.043 Uiso calc R 1
C C24 0.8212(5) -0.0288(3) 0.1397(3) 0.0358(8) Uani d . 1
H H24 0.8352 -0.0842 0.1432 0.043 Uiso calc R 1
C C25 0.8314(4) 0.0487(3) 0.2041(2) 0.0313(8) Uani d . 1
C C26 0.8445(4) 0.0538(3) 0.2830(2) 0.0338(8) Uani d . 1
C C27 0.8692(5) -0.0255(3) 0.3046(3) 0.0368(9) Uani d . 1
C C28 0.7705(5) -0.0905(3) 0.2870(3) 0.0442(10) Uani d . 1
H H28 0.6842 -0.0849 0.2601 0.053 Uiso calc R 1
C C29 0.7953(7) -0.1636(3) 0.3079(3) 0.0524(13) Uani d . 1
H H29 0.7258 -0.207 0.2958 0.063 Uiso calc R 1
C C30 0.9208(7) -0.1736(3) 0.3461(3) 0.0535(13) Uani d . 1
C C31 0.9533(9) -0.2554(4) 0.3650(4) 0.072(2) Uani d . 1
H H31A 1.004 -0.291 0.3251 0.108 Uiso calc R 1
H H31B 0.8681 -0.2853 0.3663 0.108 Uiso calc R 1
H H31C 1.0088 -0.2425 0.4159 0.108 Uiso calc R 1
C C32 1.0197(7) -0.1081(4) 0.3657(3) 0.0543(13) Uani d . 1
H H32 1.1056 -0.1136 0.393 0.065 Uiso calc R 1
C C33 0.9937(6) -0.0351(3) 0.3458(3) 0.0477(11) Uani d . 1
H H33 1.0617 0.0094 0.3603 0.057 Uiso calc R 1
C C34 0.8257(4) 0.1269(3) 0.3430(2) 0.0329(8) Uani d . 1
C C35 0.8012(6) 0.1288(3) 0.4202(3) 0.0422(10) Uani d . 1
H H35 0.8066 0.0827 0.4412 0.051 Uiso calc R 1
C C36 0.7692(5) 0.2084(3) 0.4571(3) 0.0420(10) Uani d . 1
H H36 0.7449 0.2279 0.5084 0.05 Uiso calc R 1
C C37 0.7784(4) 0.2586(3) 0.4047(2) 0.0337(8) Uani d . 1
C C38 0.7663(4) 0.3455(3) 0.4232(2) 0.0327(8) Uani d . 1
C C39 0.7260(7) 0.3904(5) 0.5011(3) 0.0713(9) Uani d U 1
C C40 0.5930(8) 0.3840(6) 0.5132(4) 0.0755(9) Uani d U 1
H H40 0.5299 0.3484 0.473 0.091 Uiso calc R 1
C C41 0.5473(8) 0.4289(6) 0.5837(4) 0.0767(9) Uani d U 1
H H41 0.4531 0.4268 0.5898 0.092 Uiso calc R 1
C C42 0.6413(8) 0.4765(6) 0.6447(4) 0.0746(9) Uani d U 1
C C43 0.5911(9) 0.5225(6) 0.7220(4) 0.0855(19) Uani d U 1
H H43A 0.5128 0.5558 0.7126 0.128 Uiso calc R 1
H H43B 0.6647 0.5602 0.756 0.128 Uiso calc R 1
H H43C 0.5635 0.4812 0.7469 0.128 Uiso calc R 1
C C44 0.7733(8) 0.4651(5) 0.6361(4) 0.0734(9) Uani d U 1
H H44 0.8401 0.4869 0.6799 0.088 Uiso calc R 1
C C45 0.8156(8) 0.4220(5) 0.5646(3) 0.0720(9) Uani d U 1
H H45 0.9103 0.415 0.5611 0.086 Uiso calc R 1
C C46 0.7914(4) 0.3937(3) 0.3741(2) 0.0330(8) Uani d . 1
C C47 0.8000(5) 0.4844(3) 0.3966(3) 0.0392(9) Uani d . 1
H H47 0.7861 0.5216 0.4458 0.047 Uiso calc R 1
C C48 0.8314(5) 0.5067(3) 0.3349(3) 0.0373(9) Uani d . 1
H H48 0.846 0.5626 0.3331 0.045 Uiso calc R 1
C C49 0.6105(4) 0.2370(3) 0.2221(3) 0.0347(8) Uani d . 1
C C50 1.0485(4) 0.2451(2) 0.2519(2) 0.0290(7) Uani d . 1
C C51 1.0979(5) 0.1653(4) 0.1167(3) 0.0492(12) Uani d . 1
H H51A 1.1144 0.2003 0.0833 0.074 Uiso calc R 1
H H51B 1.0012 0.1473 0.1079 0.074 Uiso calc R 1
H H51C 1.1536 0.1156 0.1042 0.074 Uiso calc R 1
C C52 1.2669(6) 0.2376(5) 0.2243(4) 0.075(2) Uani d . 1
H H52 1.3431 0.2241 0.1962 0.09 Uiso calc R 1
C C53 1.2700(5) 0.2839(5) 0.2984(4) 0.073(2) Uani d . 1
H H53 1.3485 0.3105 0.3327 0.087 Uiso calc R 1
C C54 1.1036(9) 0.3261(6) 0.3946(4) 0.0775(13) Uani d U 1
H H54A 1.0056 0.3149 0.3962 0.093 Uiso calc R 1
H H54B 1.1198 0.388 0.4079 0.093 Uiso calc R 1
C C55 1.1858(9) 0.2947(6) 0.4520(4) 0.0809(12) Uani d U 1
H H55A 1.1582 0.3223 0.504 0.097 Uiso calc R 1
H H55B 1.283 0.3111 0.4536 0.097 Uiso calc R 1
C C56 1.1722(9) 0.1987(6) 0.4354(5) 0.0835(13) Uani d U 1
H H56A 1.0803 0.1839 0.4454 0.1 Uiso calc R 1
H H56B 1.1791 0.1716 0.3796 0.1 Uiso calc R 1
C C57 1.2770(12) 0.1632(7) 0.4826(6) 0.105(2) Uani d U 1
H H57A 1.3686 0.1783 0.4739 0.158 Uiso calc R 1
H H57B 1.264 0.1016 0.4668 0.158 Uiso calc R 1
H H57C 1.2667 0.1864 0.5378 0.158 Uiso calc R 1
N N1 0.8204(3) 0.3629(2) 0.2989(2) 0.0299(6) Uani d . 1
N N2 0.8186(3) 0.2714(2) 0.13803(19) 0.0280(6) Uani d . 1
N N3 0.8134(3) 0.1156(2) 0.17521(19) 0.0274(6) Uani d . 1
N N4 1.1375(4) 0.2858(3) 0.3157(2) 0.0445(10) Uani d . 1
N N5 1.1340(4) 0.2133(3) 0.1967(3) 0.0428(9) Uani d . 1
N N7 0.8145(3) 0.2066(2) 0.3357(2) 0.0309(7) Uani d . 1
O O1 0.2963(10) 0.2783(8) 0.0354(6) 0.0845(19) Uani d PDU 0.5
C C71 0.2352(15) 0.3507(11) 0.0678(10) 0.0843(19) Uani d PDU 0.5
H H71A 0.233 0.3586 0.1238 0.101 Uiso calc PR 0.5
H H71B 0.1401 0.3483 0.0426 0.101 Uiso calc PR 0.5
C C72 0.3152(15) 0.4231(11) 0.0568(10) 0.0844(19) Uani d PDU 0.5
H H72A 0.3156 0.4753 0.1009 0.101 Uiso calc PR 0.5
H H72B 0.2836 0.4348 0.0073 0.101 Uiso calc PR 0.5
C C73 0.4547(15) 0.3804(11) 0.0555(10) 0.0847(19) Uani d PDU 0.5
H H73A 0.5126 0.4007 0.0231 0.102 Uiso calc PR 0.5
H H73B 0.5035 0.3934 0.1088 0.102 Uiso calc PR 0.5
C C74 0.4268(15) 0.2981(11) 0.0256(10) 0.0845(19) Uani d PDU 0.5
H H74A 0.4924 0.2671 0.0514 0.101 Uiso calc PR 0.5
H H74B 0.4368 0.2805 -0.0305 0.101 Uiso calc PR 0.5
O O2 0.4091(17) 0.7857(10) 0.2047(10) 0.121(3) Uani d PDU 0.5
C C81 0.331(2) 0.8021(14) 0.2617(15) 0.120(3) Uani d PDU 0.5
H H81A 0.2364 0.8086 0.2405 0.145 Uiso calc PR 0.5
H H81B 0.3638 0.8563 0.3007 0.145 Uiso calc PR 0.5
C C82 0.332(2) 0.7357(14) 0.3002(15) 0.120(3) Uani d PDU 0.5
H H82A 0.2459 0.7011 0.2866 0.144 Uiso calc PR 0.5
H H82B 0.3536 0.7584 0.3574 0.144 Uiso calc PR 0.5
C C83 0.453(2) 0.6871(14) 0.2611(15) 0.120(3) Uani d PDU 0.5
H H83A 0.533 0.6912 0.3004 0.145 Uiso calc PR 0.5
H H83B 0.4256 0.6268 0.2365 0.145 Uiso calc PR 0.5
C C84 0.482(2) 0.7205(14) 0.2105(15) 0.120(3) Uani d PDU 0.5
H H84A 0.4699 0.6767 0.1593 0.145 Uiso calc PR 0.5
H H84B 0.5794 0.7391 0.2223 0.145 Uiso calc PR 0.5

loop_
_atom_site_aniso_label
_atom_site_aniso_U_11
_atom_site_aniso_U_22
_atom_site_aniso_U_33
_atom_site_aniso_U_12
_atom_site_aniso_U_13
_atom_site_aniso_U_23
Ir1 0.01992(7) 0.02785(8) 0.02621(8) -0.00106(5) 0.00477(5) -0.00068(5)
C1 0.0280(18) 0.0294(18) 0.0330(19) -0.0005(14) 0.0067(15) -0.0006(15)
C2 0.034(2) 0.0294(18) 0.037(2) 0.0004(15) 0.0094(16) 0.0042(15)
C3 0.043(2) 0.0288(19) 0.036(2) -0.0003(16) 0.0084(18) 0.0026(16)
C4 0.044(3) 0.038(2) 0.052(3) 0.0045(19) 0.010(2) 0.011(2)
C5 0.067(4) 0.039(2) 0.050(3) 0.012(2) 0.013(3) 0.012(2)
C6 0.078(4) 0.037(2) 0.045(3) 0.002(2) 0.018(3) 0.010(2)
C7 0.114(6) 0.044(3) 0.075(4) 0.008(3) 0.037(4) 0.027(3)
C8 0.067(4) 0.047(3) 0.070(4) -0.002(3) 0.032(3) 0.018(3)
C9 0.050(3) 0.043(3) 0.065(3) 0.008(2) 0.023(3) 0.017(2)
C10 0.0306(19) 0.0319(19) 0.0300(18) 0.0010(15) 0.0055(15) 0.0030(15)
C11 0.048(3) 0.035(2) 0.034(2) 0.0015(18) 0.0060(18) 0.0059(17)
C12 0.042(2) 0.038(2) 0.031(2) 0.0017(18) 0.0032(17) 0.0041(16)
C13 0.0284(18) 0.0329(19) 0.034(2) -0.0012(15) 0.0086(15) -0.0002(15)
C14 0.0242(17) 0.0308(18) 0.0284(18) -0.0007(14) 0.0034(13) -0.0010(14)
C15 0.0321(19) 0.0303(18) 0.0258(17) 0.0004(15) 0.0028(14) 0.0008(14)
C16 0.034(2) 0.049(3) 0.034(2) -0.0022(18) 0.0082(17) 0.0023(18)
C17 0.050(3) 0.059(3) 0.031(2) 0.001(2) 0.016(2) 0.000(2)
C18 0.060(3) 0.045(3) 0.029(2) -0.003(2) 0.004(2) -0.0008(18)
C19 0.091(5) 0.076(4) 0.032(3) -0.010(4) 0.001(3) -0.005(3)
C20 0.044(3) 0.057(3) 0.037(2) -0.016(2) -0.002(2) -0.002(2)
C21 0.036(2) 0.056(3) 0.030(2) -0.008(2) 0.0058(17) -0.0001(19)
C22 0.0246(17) 0.0315(18) 0.0280(17) -0.0032(14) 0.0045(13) 0.0000(14)
C23 0.036(2) 0.0321(19) 0.033(2) -0.0001(16) 0.0071(16) -0.0006(15)
C24 0.041(2) 0.0290(18) 0.033(2) 0.0016(16) 0.0061(17) 0.0013(15)
C25 0.0278(18) 0.0303(18) 0.0312(19) -0.0019(14) 0.0049(14) 0.0019(14)
C26 0.032(2) 0.0342(19) 0.0314(19) -0.0047(15) 0.0025(15) 0.0052(15)
C27 0.039(2) 0.037(2) 0.033(2) -0.0022(17) 0.0039(17) 0.0081(16)
C28 0.043(3) 0.040(2) 0.047(3) -0.0052(19) 0.001(2) 0.011(2)
C29 0.067(4) 0.038(2) 0.051(3) -0.009(2) 0.009(3) 0.013(2)
C30 0.081(4) 0.041(3) 0.038(2) 0.002(3) 0.004(2) 0.011(2)
C31 0.109(6) 0.047(3) 0.058(4) 0.006(3) -0.005(4) 0.020(3)
C32 0.060(3) 0.054(3) 0.048(3) 0.006(3) -0.006(2) 0.017(2)
C33 0.047(3) 0.046(3) 0.047(3) -0.004(2) -0.003(2) 0.013(2)
C34 0.0301(19) 0.036(2) 0.0290(18) -0.0020(15) 0.0044(15) 0.0044(15)
C35 0.056(3) 0.039(2) 0.031(2) -0.004(2) 0.0084(19) 0.0084(17)
C36 0.048(3) 0.045(2) 0.030(2) -0.004(2) 0.0113(18) 0.0052(18)
C37 0.0270(18) 0.041(2) 0.0267(18) -0.0002(15) 0.0065(14) -0.0006(15)
C38 0.0250(17) 0.038(2) 0.0279(18) -0.0005(15) 0.0038(14) -0.0016(15)
C39 0.0602(17) 0.103(2) 0.0369(13) 0.0108(17) 0.0141(12) -0.0027(14)
C40 0.0619(17) 0.108(2) 0.0413(13) 0.0106(17) 0.0141(12) -0.0046(14)
C41 0.0639(17) 0.108(2) 0.0423(13) 0.0114(17) 0.0148(12) -0.0048(14)
C42 0.0646(17) 0.106(2) 0.0396(13) 0.0113(17) 0.0155(12) -0.0034(14)
C43 0.094(4) 0.107(4) 0.046(2) 0.020(3) 0.029(2) 0.000(3)
C44 0.0637(17) 0.105(2) 0.0381(13) 0.0094(17) 0.0143(12) -0.0029(14)
C45 0.0613(17) 0.104(2) 0.0373(13) 0.0096(17) 0.0138(12) -0.0025(14)
C46 0.0285(18) 0.0333(19) 0.0301(18) 0.0002(15) 0.0072(15) -0.0029(15)
C47 0.042(2) 0.033(2) 0.035(2) 0.0061(17) 0.0081(18) -0.0036(16)
C48 0.041(2) 0.0271(18) 0.037(2) 0.0007(16) 0.0083(17) -0.0015(16)
C49 0.0188(16) 0.040(2) 0.041(2) -0.0014(14) 0.0052(15) 0.0036(17)
C50 0.0226(16) 0.0266(17) 0.0312(18) -0.0008(13) 0.0043(14) -0.0015(14)
C51 0.040(2) 0.058(3) 0.041(2) 0.006(2) 0.017(2) -0.003(2)
C52 0.023(2) 0.096(5) 0.079(4) -0.004(3) 0.014(2) -0.018(4)
C53 0.023(2) 0.096(5) 0.069(4) -0.003(3) 0.002(2) -0.020(3)
C54 0.076(3) 0.091(3) 0.055(2) 0.006(2) 0.010(2) 0.005(2)
C55 0.080(3) 0.094(3) 0.058(2) 0.006(2) 0.008(2) 0.006(2)
C56 0.083(3) 0.095(3) 0.061(2) 0.006(2) 0.008(2) 0.007(2)
C57 0.108(5) 0.117(4) 0.083(4) 0.018(4) 0.001(3) 0.021(4)
N1 0.0253(15) 0.0304(16) 0.0290(16) 0.0002(12) 0.0066(12) 0.0000(12)
N2 0.0254(15) 0.0273(15) 0.0264(15) 0.0001(12) 0.0046(12) 0.0001(12)
N3 0.0259(15) 0.0269(14) 0.0248(14) -0.0012(11) 0.0056(11) -0.0002(11)
N4 0.0227(17) 0.055(2) 0.043(2) -0.0040(16) 0.0011(15) -0.0039(18)
N5 0.0250(17) 0.043(2) 0.050(2) 0.0021(15) 0.0102(15) -0.0049(17)
N7 0.0268(15) 0.0334(16) 0.0277(15) -0.0014(13) 0.0054(12) 0.0011(13)
O1 0.058(3) 0.113(5) 0.071(4) 0.020(3) 0.012(3) 0.010(3)
C71 0.058(3) 0.113(5) 0.071(4) 0.020(3) 0.012(3) 0.010(4)
C72 0.058(3) 0.114(5) 0.071(4) 0.020(3) 0.012(3) 0.010(4)
C73 0.058(3) 0.114(5) 0.071(4) 0.020(3) 0.012(3) 0.010(4)
C74 0.058(3) 0.114(5) 0.071(4) 0.020(3) 0.012(3) 0.010(4)
O2 0.116(6) 0.115(6) 0.155(7) 0.039(5) 0.049(5) 0.064(5)
C81 0.116(6) 0.115(6) 0.155(7) 0.040(5) 0.049(5) 0.064(5)
C82 0.116(6) 0.115(6) 0.155(7) 0.039(5) 0.049(5) 0.064(5)
C83 0.116(6) 0.114(6) 0.155(7) 0.040(5) 0.049(5) 0.064(5)
C84 0.116(6) 0.115(6) 0.155(7) 0.039(5) 0.049(5) 0.064(5)

loop_
_atom_type_symbol
_atom_type_description
_atom_type_scat_dispersion_real
_atom_type_scat_dispersion_imag
_atom_type_scat_source
C C 0.0033 0.0016 'International Tables Vol C Tables 4.2.6.8 and 6.1.1.4'
H H 0.0000 0.0000 'International Tables Vol C Tables 4.2.6.8 and 6.1.1.4'
Ir Ir -1.4442 7.9887 'International Tables Vol C Tables 4.2.6.8 and 6.1.1.4'
N N 0.0061 0.0033 'International Tables Vol C Tables 4.2.6.8 and 6.1.1.4'
O O 0.0106 0.0060 'International Tables Vol C Tables 4.2.6.8 and 6.1.1.4'

loop_
_geom_angle_atom_site_label_1
_geom_angle_atom_site_label_2
_geom_angle_atom_site_label_3
_geom_angle
N7 Ir1 N2 175.58(13)
N7 Ir1 N3 89.66(14)
N2 Ir1 N3 89.94(13)
N7 Ir1 N1 90.13(14)
N2 Ir1 N1 89.94(14)
N3 Ir1 N1 175.75(12)
N7 Ir1 C49 88.12(16)
N2 Ir1 C49 87.46(16)
N3 Ir1 C49 88.20(15)
N1 Ir1 C49 87.55(15)
N7 Ir1 C50 93.43(15)
N2 Ir1 C50 90.99(15)
N3 Ir1 C50 92.82(13)
N1 Ir1 C50 91.43(14)
C49 Ir1 C50 178.15(16)
N1 C1 C2 125.4(4)
N1 C1 C48 108.3(4)
C2 C1 C48 126.2(4)
C1 C2 C10 125.1(4)
C1 C2 C3 117.9(4)
C10 C2 C3 116.8(4)
C9 C3 C4 118.3(5)
C9 C3 C2 120.5(4)
C4 C3 C2 121.1(4)
C5 C4 C3 120.1(5)
C5 C4 H4 120.0
C3 C4 H4 120.0
C6 C5 C4 121.6(5)
C6 C5 H5 119.2
C4 C5 H5 119.2
C5 C6 C8 118.2(5)
C5 C6 C7 120.3(6)
C8 C6 C7 121.5(6)
C6 C7 H7A 109.5
C6 C7 H7B 109.5
H7A C7 H7B 109.5
C6 C7 H7C 109.5
H7A C7 H7C 109.5
H7B C7 H7C 109.5
C6 C8 C9 121.1(5)
C6 C8 H8 119.5
C9 C8 H8 119.5
C8 C9 C3 120.6(5)
C8 C9 H9 119.7
C3 C9 H9 119.7
N2 C10 C2 125.3(4)
N2 C10 C11 109.3(4)
C2 C10 C11 125.1(4)
C12 C11 C10 106.8(4)
C12 C11 H11 126.6
C10 C11 H11 126.6
C11 C12 C13 107.7(4)
C11 C12 H12 126.2
C13 C12 H12 126.2
N2 C13 C14 126.0(4)
N2 C13 C12 108.8(4)
C14 C13 C12 125.1(4)
C13 C14 C22 124.6(4)
C13 C14 C15 118.6(4)
C22 C14 C15 116.7(3)
C16 C15 C21 118.3(4)
C16 C15 C14 121.6(4)
C21 C15 C14 120.2(4)
C15 C16 C17 119.7(4)
C15 C16 H16 120.1
C17 C16 H16 120.1
C18 C17 C16 121.8(5)
C18 C17 H17 119.1
C16 C17 H17 119.1
C17 C18 C20 118.4(4)
C17 C18 C19 121.2(5)
C20 C18 C19 120.4(5)
C18 C19 H19A 109.5
C18 C19 H19B 109.5
H19A C19 H19B 109.5
C18 C19 H19C 109.5
H19A C19 H19C 109.5
H19B C19 H19C 109.5
C18 C20 C21 120.4(5)
C18 C20 H20 119.8
C21 C20 H20 119.8
C20 C21 C15 121.4(4)
C20 C21 H21 119.3
C15 C21 H21 119.3
N3 C22 C14 125.7(4)
N3 C22 C23 108.5(4)
C14 C22 C23 125.5(4)
C24 C23 C22 107.9(4)
C24 C23 H23 126.1
C22 C23 H23 126.1
C23 C24 C25 106.8(4)
C23 C24 H24 126.6
C25 C24 H24 126.6
N3 C25 C26 125.1(4)
N3 C25 C24 109.1(4)
C26 C25 C24 125.5(4)
C25 C26 C34 124.4(4)
C25 C26 C27 118.1(4)
C34 C26 C27 117.3(4)
C28 C27 C33 117.8(5)
C28 C27 C26 122.2(4)
C33 C27 C26 120.0(4)
C29 C28 C27 121.3(5)
C29 C28 H28 119.3
C27 C28 H28 119.3
C30 C29 C28 120.3(5)
C30 C29 H29 119.8
C28 C29 H29 119.8
C29 C30 C32 118.9(5)
C29 C30 C31 121.2(6)
C32 C30 C31 119.9(6)
C30 C31 H31A 109.5
C30 C31 H31B 109.5
H31A C31 H31B 109.5
C30 C31 H31C 109.5
H31A C31 H31C 109.5
H31B C31 H31C 109.5
C33 C32 C30 120.5(5)
C33 C32 H32 119.8
C30 C32 H32 119.8
C32 C33 C27 121.1(5)
C32 C33 H33 119.4
C27 C33 H33 119.4
N7 C34 C26 125.6(4)
N7 C34 C35 109.2(4)
C26 C34 C35 125.0(4)
C36 C35 C34 107.1(4)
C36 C35 H35 126.4
C34 C35 H35 126.4
C35 C36 C37 107.9(4)
C35 C36 H36 126.1
C37 C36 H36 126.1
N7 C37 C38 125.9(4)
N7 C37 C36 108.1(4)
C38 C37 C36 125.8(4)
C37 C38 C46 124.4(4)
C37 C38 C39 117.7(5)
C46 C38 C39 117.9(5)
C45 C39 C40 116.1(6)
C45 C39 C38 123.5(6)
C40 C39 C38 118.8(6)
C39 C40 C41 121.4(7)
C39 C40 H40 119.3
C41 C40 H40 119.3
C42 C41 C40 119.4(7)
C42 C41 H41 120.3
C40 C41 H41 120.3
C44 C42 C41 116.3(6)
C44 C42 C43 123.4(7)
C41 C42 C43 118.9(7)
C42 C43 H43A 109.5
C42 C43 H43B 109.5
H43A C43 H43B 109.5
C42 C43 H43C 109.5
H43A C43 H43C 109.5
H43B C43 H43C 109.5
C42 C44 C45 121.9(7)
C42 C44 H44 119.0
C45 C44 H44 119.0
C39 C45 C44 121.5(7)
C39 C45 H45 119.2
C44 C45 H45 119.2
N1 C46 C38 126.1(4)
N1 C46 C47 108.8(4)
C38 C46 C47 125.0(4)
C48 C47 C46 107.2(4)
C48 C47 H47 126.4
C46 C47 H47 126.4
C47 C48 C1 107.9(4)
C47 C48 H48 126.1
C1 C48 H48 126.1
N4 C50 N5 102.5(3)
N4 C50 Ir1 129.1(3)
N5 C50 Ir1 128.3(3)
N5 C51 H51A 109.5
N5 C51 H51B 109.5
H51A C51 H51B 109.5
N5 C51 H51C 109.5
H51A C51 H51C 109.5
H51B C51 H51C 109.5
C53 C52 N5 107.1(5)
C53 C52 H52 126.4
N5 C52 H52 126.4
C52 C53 N4 106.9(5)
C52 C53 H53 126.6
N4 C53 H53 126.6
N4 C54 C55 111.4(7)
N4 C54 H54A 109.3
C55 C54 H54A 109.3
N4 C54 H54B 109.3
C55 C54 H54B 109.3
H54A C54 H54B 108.0
C54 C55 C56 113.7(7)
C54 C55 H55A 108.8
C56 C55 H55A 108.8
C54 C55 H55B 108.8
C56 C55 H55B 108.8
H55A C55 H55B 107.7
C57 C56 C55 114.5(8)
C57 C56 H56A 108.6
C55 C56 H56A 108.6
C57 C56 H56B 108.6
C55 C56 H56B 108.6
H56A C56 H56B 107.6
C56 C57 H57A 109.5
C56 C57 H57B 109.5
H57A C57 H57B 109.5
C56 C57 H57C 109.5
H57A C57 H57C 109.5
H57B C57 H57C 109.5
C1 N1 C46 107.6(3)
C1 N1 Ir1 126.4(3)
C46 N1 Ir1 125.9(3)
C13 N2 C10 107.4(3)
C13 N2 Ir1 126.2(3)
C10 N2 Ir1 126.2(3)
C25 N3 C22 107.6(3)
C25 N3 Ir1 126.6(3)
C22 N3 Ir1 125.8(3)
C50 N4 C53 111.4(4)
C50 N4 C54 126.7(5)
C53 N4 C54 121.9(5)
C52 N5 C50 111.9(4)
C52 N5 C51 119.9(4)
C50 N5 C51 128.1(4)
C34 N7 C37 107.6(4)
C34 N7 Ir1 126.3(3)
C37 N7 Ir1 125.7(3)
C71 O1 C74 108.6(13)
O1 C71 C72 108.5(12)
O1 C71 H71A 110.0
C72 C71 H71A 110.0
O1 C71 H71B 110.0
C72 C71 H71B 110.0
H71A C71 H71B 108.4
C71 C72 C73 95.7(13)
C71 C72 H72A 112.6
C73 C72 H72A 112.6
C71 C72 H72B 112.6
C73 C72 H72B 112.6
H72A C72 H72B 110.1
C74 C73 C72 106.3(13)
C74 C73 H73A 110.5
C72 C73 H73A 110.5
C74 C73 H73B 110.5
C72 C73 H73B 110.5
H73A C73 H73B 108.7
C73 C74 O1 110.5(13)
C73 C74 H74A 109.5
O1 C74 H74A 109.5
C73 C74 H74B 109.5
O1 C74 H74B 109.5
H74A C74 H74B 108.1
C84 O2 C81 106.4(15)
O2 C81 C82 112.8(15)
O2 C81 H81A 109.0
C82 C81 H81A 109.0
O2 C81 H81B 109.0
C82 C81 H81B 109.0
H81A C81 H81B 107.8
C81 C82 C83 96.3(14)
C81 C82 H82A 112.5
C83 C82 H82A 112.5
C81 C82 H82B 112.5
C83 C82 H82B 112.5
H82A C82 H82B 110.0
C84 C83 C82 107.4(16)
C84 C83 H83A 110.2
C82 C83 H83A 110.2
C84 C83 H83B 110.2
C82 C83 H83B 110.2
H83A C83 H83B 108.5
C83 C84 O2 115.9(17)
C83 C84 H84A 108.3
O2 C84 H84A 108.3
C83 C84 H84B 108.3
O2 C84 H84B 108.3
H84A C84 H84B 107.4

loop_
_geom_bond_atom_site_label_1
_geom_bond_atom_site_label_2
_geom_bond_distance
Ir1 N7 2.024(4)
Ir1 N2 2.023(3)
Ir1 N3 2.027(3)
Ir1 N1 2.029(3)
Ir1 C49 2.098(4)
Ir1 C50 2.194(4)
C1 N1 1.370(6)
C1 C2 1.391(6)
C1 C48 1.442(5)
C2 C10 1.402(6)
C2 C3 1.505(6)
C3 C9 1.386(7)
C3 C4 1.396(7)
C4 C5 1.388(7)
C4 H4 0.95
C5 C6 1.377(9)
C5 H5 0.95
C6 C8 1.382(9)
C6 C7 1.525(8)
C7 H7A 0.98
C7 H7B 0.98
C7 H7C 0.98
C8 C9 1.390(8)
C8 H8 0.95
C9 H9 0.95
C10 N2 1.379(5)
C10 C11 1.440(6)
C11 C12 1.360(6)
C11 H11 0.95
C12 C13 1.444(6)
C12 H12 0.95
C13 N2 1.369(5)
C13 C14 1.385(6)
C14 C22 1.401(6)
C14 C15 1.502(5)
C15 C16 1.381(6)
C15 C21 1.395(6)
C16 C17 1.404(7)
C16 H16 0.95
C17 C18 1.375(8)
C17 H17 0.95
C18 C20 1.383(8)
C18 C19 1.521(7)
C19 H19A 0.98
C19 H19B 0.98
C19 H19C 0.98
C20 C21 1.388(6)
C20 H20 0.95
C21 H21 0.95
C22 N3 1.378(5)
C22 C23 1.446(6)
C23 C24 1.349(7)
C23 H23 0.95
C24 C25 1.454(6)
C24 H24 0.95
C25 N3 1.366(5)
C25 C26 1.400(6)
C26 C34 1.402(6)
C26 C27 1.495(6)
C27 C28 1.388(6)
C27 C33 1.397(7)
C28 C29 1.391(7)
C28 H28 0.95
C29 C30 1.383(9)
C29 H29 0.95
C30 C32 1.393(9)
C30 C31 1.524(8)
C31 H31A 0.98
C31 H31B 0.98
C31 H31C 0.98
C32 C33 1.382(8)
C32 H32 0.95
C33 H33 0.95
C34 N7 1.372(6)
C34 C35 1.442(6)
C35 C36 1.352(7)
C35 H35 0.95
C36 C37 1.449(7)
C36 H36 0.95
C37 N7 1.383(5)
C37 C38 1.390(6)
C38 C46 1.405(6)
C38 C39 1.491(7)
C39 C45 1.336(9)
C39 C40 1.366(10)
C40 C41 1.405(8)
C40 H40 0.95
C41 C42 1.396(10)
C41 H41 0.95
C42 C44 1.339(10)
C42 C43 1.527(8)
C43 H43A 0.98
C43 H43B 0.98
C43 H43C 0.98
C44 C45 1.397(8)
C44 H44 0.95
C45 H45 0.95
C46 N1 1.374(5)
C46 C47 1.437(6)
C47 C48 1.347(7)
C47 H47 0.95
C48 H48 0.95
C50 N4 1.366(5)
C50 N5 1.373(5)
C51 N5 1.437(6)
C51 H51A 0.98
C51 H51B 0.98
C51 H51C 0.98
C52 C53 1.334(9)
C52 N5 1.363(7)
C52 H52 0.95
C53 N4 1.379(7)
C53 H53 0.95
C54 N4 1.469(8)
C54 C55 1.466(11)
C54 H54A 0.99
C54 H54B 0.99
C55 C56 1.534(12)
C55 H55A 0.99
C55 H55B 0.99
C56 C57 1.500(13)
C56 H56A 0.99
C56 H56B 0.99
C57 H57A 0.98
C57 H57B 0.98
C57 H57C 0.98
O1 C71 1.352(17)
O1 C74 1.373(16)
C71 C72 1.51(2)
C71 H71A 0.99
C71 H71B 0.99
C72 C73 1.553(18)
C72 H72A 0.99
C72 H72B 0.99
C73 C74 1.33(2)
C73 H73A 0.99
C73 H73B 0.99
C74 H74A 0.99
C74 H74B 0.99
O2 C84 1.326(18)
O2 C81 1.326(19)
C81 C82 1.47(2)
C81 H81A 0.99
C81 H81B 0.99
C82 C83 1.56(2)
C82 H82A 0.99
C82 H82B 0.99
C83 C84 1.26(2)
C83 H83A 0.99
C83 H83B 0.99
C84 H84A 0.99
C84 H84B 0.99
